data_7005599
loop_
_publ_author_name
'Hoffart, Dennis J.'
'Habermehl, Nicolle C.'
'Loeb, Stephen J.'

_publ_section_title
;
 4,4'-Bipyridine-N-monoxide. A hybrid ligand for building networks
 using a combination of metal-ligand and hydrogen-bonding interactions.
;
_journal_issue 27
_journal_name_full 'Dalton transactions (Cambridge, England : 2003)'
_journal_page_first 2870
_journal_page_last 2875
_journal_paper_doi 10.1039/b703456c
_journal_year 2007
_chemical_formula_sum 'C46 H40 F6 N10 O11 Pt S2'
_chemical_formula_weight 1282.09
_chemical_name_systematic
;
?
;
_space_group_IT_number 14
_symmetry_cell_setting monoclinic
_symmetry_space_group_name_Hall '-P 2yn'
_symmetry_space_group_name_H-M 'P 1 21/n 1'
_atom_sites_solution_hydrogens geom
_atom_sites_solution_primary direct
_atom_sites_solution_secondary difmap
_audit_creation_method SHELXL-97
_cell_angle_alpha 90.00
_cell_angle_beta 94.894(4)
_cell_angle_gamma 90.00
_cell_formula_units_Z 4
_cell_length_a 17.559(4)
_cell_length_b 14.088(4)
_cell_length_c 19.738(5)
_cell_measurement_temperature 173(2)
_cell_measurement_theta_max 28.5
_cell_measurement_theta_min 1.5
_cell_volume 4865(2)
_computing_cell_refinement 'Bruker SAINT'
_computing_data_collection 'Bruker SMART'
_computing_data_reduction 'Bruker SHELXTL XPREP'
_computing_molecular_graphics 'Bruker SHELXTL XP'
_computing_publication_material 'Bruker SHELXTL XCIF'
_computing_structure_refinement 'SHELXL-97 (Sheldrick, 1997)'
_computing_structure_solution 'SHELXS-97 (Sheldrick, 1997)'
_diffrn_ambient_temperature 173(2)
_diffrn_measured_fraction_theta_full 0.999
_diffrn_measured_fraction_theta_max 0.999
_diffrn_measurement_device_type 'Bruker APEX CCD'
_diffrn_measurement_method 'hemisphere scans'
_diffrn_radiation_monochromator graphite
_diffrn_radiation_source 'fine-focus sealed tube'
_diffrn_radiation_type MoK\a
_diffrn_radiation_wavelength 0.71073
_diffrn_reflns_av_R_equivalents 0.1838
_diffrn_reflns_av_sigmaI/netI 0.1914
_diffrn_reflns_limit_h_max 17
_diffrn_reflns_limit_h_min -17
_diffrn_reflns_limit_k_max 14
_diffrn_reflns_limit_k_min -14
_diffrn_reflns_limit_l_max 19
_diffrn_reflns_limit_l_min -19
_diffrn_reflns_number 22714
_diffrn_reflns_theta_full 20.81
_diffrn_reflns_theta_max 20.81
_diffrn_reflns_theta_min 1.62
_diffrn_standards_decay_% 0
_diffrn_standards_number 100
_exptl_absorpt_coefficient_mu 3.065
_exptl_absorpt_correction_T_max 1.000000
_exptl_absorpt_correction_T_min 0.144803
_exptl_absorpt_correction_type empirical
_exptl_crystal_colour blocks
_exptl_crystal_density_diffrn 1.750
_exptl_crystal_density_method 'not measured'
_exptl_crystal_description colourless
_exptl_crystal_F_000 2552
_exptl_crystal_size_max 0.38
_exptl_crystal_size_mid 0.16
_exptl_crystal_size_min 0.10
_refine_diff_density_max 2.483
_refine_diff_density_min -1.654
_refine_diff_density_rms 0.201
_refine_ls_extinction_method none
_refine_ls_goodness_of_fit_ref 1.075
_refine_ls_hydrogen_treatment constr
_refine_ls_matrix_type full
_refine_ls_number_parameters 442
_refine_ls_number_reflns 5092
_refine_ls_number_restraints 37
_refine_ls_restrained_S_all 1.074
_refine_ls_R_factor_all 0.1524
_refine_ls_R_factor_gt 0.0998
_refine_ls_shift/su_max 0.000
_refine_ls_shift/su_mean 0.000
_refine_ls_structure_factor_coef Fsqd
_refine_ls_weighting_details 'calc w=1/[\s^2^(Fo^2^)+(0.0000P)^2^+105.4539P] where P=(Fo^2^+2Fc^2^)/3'
_refine_ls_weighting_scheme calc
_refine_ls_wR_factor_gt 0.2123
_refine_ls_wR_factor_ref 0.2369
_reflns_number_gt 3240
_reflns_number_total 5092
_reflns_threshold_expression >2sigma(I)
_cod_data_source_file b703456c.txt
_cod_data_source_block '[Pt(BIPYMO)4][OTf]2'
_cod_original_sg_symbol_H-M P21/n
_cod_database_code 7005599

loop_
_symmetry_equiv_pos_as_xyz
'x, y, z'
'-x+1/2, y+1/2, -z+1/2'
'-x, -y, -z'
'x-1/2, -y-1/2, z-1/2'

loop_
_atom_site_label
_atom_site_type_symbol
_atom_site_fract_x
_atom_site_fract_y
_atom_site_fract_z
_atom_site_U_iso_or_equiv
_atom_site_adp_type
_atom_site_occupancy
_atom_site_symmetry_multiplicity
_atom_site_calc_flag
_atom_site_refinement_flags
_atom_site_disorder_assembly
_atom_site_disorder_group
Pt1 Pt 0.79214(5) 0.14902(7) 0.83827(4) 0.0247(4) Uani 1 1 d . . .
O1 O 0.3401(10) 0.1178(13) 1.1472(9) 0.050(5) Uani 1 1 d . . .
O2 O 1.1658(10) 0.1243(11) 1.2743(9) 0.053(5) Uani 1 1 d . . .
O3 O 1.2357(17) 0.1820(19) 0.5284(15) 0.132(12) Uani 1 1 d . . .
O4 O 0.4129(11) 0.1192(11) 0.4070(8) 0.052(5) Uani 1 1 d . . .
N1 N 0.7018(11) 0.1391(14) 0.8960(9) 0.035(5) Uani 1 1 d U . .
N2 N 0.3971(13) 0.1225(14) 1.1107(11) 0.044(6) Uani 1 1 d . . .
N3 N 0.8682(10) 0.1532(15) 0.9250(9) 0.036(5) Uani 1 1 d . . .
N4 N 1.1187(12) 0.1253(13) 1.2197(11) 0.040(6) Uani 1 1 d U . .
N5 N 0.8804(11) 0.1616(13) 0.7786(8) 0.034(5) Uani 1 1 d . . .
N6 N 1.1811(19) 0.179(2) 0.5669(18) 0.103(11) Uani 1 1 d . . .
N7 N 0.7196(10) 0.1379(14) 0.7505(9) 0.029(5) Uani 1 1 d U . .
N8 N 0.4642(14) 0.1204(13) 0.4581(9) 0.042(6) Uani 1 1 d . . .
C1 C 0.6422(14) 0.2012(18) 0.8880(13) 0.040(7) Uiso 1 1 d . . .
H1A H 0.6419 0.2477 0.8531 0.048 Uiso 1 1 calc R . .
C2 C 0.5834(13) 0.1986(16) 0.9280(11) 0.028(6) Uiso 1 1 d . . .
H2A H 0.5435 0.2440 0.9210 0.033 Uiso 1 1 calc R . .
C3 C 0.5800(12) 0.1302(15) 0.9800(11) 0.026(6) Uiso 1 1 d . . .
C4 C 0.6431(12) 0.0700(15) 0.9862(11) 0.024(6) Uiso 1 1 d . . .
H4A H 0.6451 0.0227 1.0207 0.029 Uiso 1 1 calc R . .
C5 C 0.7001(13) 0.0745(16) 0.9474(11) 0.030(6) Uiso 1 1 d . . .
H5A H 0.7415 0.0314 0.9553 0.036 Uiso 1 1 calc R . .
C6 C 0.5178(13) 0.1295(15) 1.0233(11) 0.030(6) Uiso 1 1 d . . .
C7 C 0.4493(14) 0.1726(18) 1.0075(13) 0.045(7) Uiso 1 1 d . . .
H7A H 0.4418 0.2056 0.9655 0.054 Uiso 1 1 calc R . .
C8 C 0.3889(16) 0.1709(19) 1.0498(14) 0.054(8) Uiso 1 1 d . . .
H8A H 0.3425 0.2032 1.0365 0.064 Uiso 1 1 calc R . .
C9 C 0.4667(14) 0.0812(16) 1.1280(12) 0.032(6) Uiso 1 1 d . . .
H9A H 0.4751 0.0506 1.1709 0.039 Uiso 1 1 calc R . .
C10 C 0.5242(14) 0.0824(16) 1.0859(12) 0.032(6) Uiso 1 1 d . . .
H10A H 0.5704 0.0500 1.0995 0.038 Uiso 1 1 calc R . .
C11 C 0.8507(14) 0.1941(16) 0.9802(12) 0.033(7) Uiso 1 1 d . . .
H11A H 0.8028 0.2253 0.9808 0.039 Uiso 1 1 calc R . .
C12 C 0.8994(13) 0.1934(17) 1.0369(12) 0.033(7) Uiso 1 1 d . . .
H12A H 0.8854 0.2263 1.0759 0.039 Uiso 1 1 calc R . .
C13 C 0.9667(13) 0.1479(18) 1.0402(12) 0.037(6) Uiso 1 1 d . . .
C14 C 0.9875(15) 0.1058(17) 0.9789(13) 0.042(7) Uiso 1 1 d . . .
H14A H 1.0356 0.0753 0.9779 0.050 Uiso 1 1 calc R . .
C15 C 0.9371(15) 0.1094(17) 0.9198(13) 0.041(7) Uiso 1 1 d . . .
H15A H 0.9501 0.0827 0.8781 0.050 Uiso 1 1 calc R . .
C16 C 1.0201(13) 0.1353(17) 1.1025(12) 0.037(7) Uiso 1 1 d . . .
C17 C 0.9937(17) 0.155(2) 1.1648(14) 0.064(8) Uiso 1 1 d . . .
H17A H 0.9417 0.1714 1.1682 0.076 Uiso 1 1 calc R . .
C18 C 1.0463(14) 0.1501(18) 1.2241(13) 0.042(7) Uiso 1 1 d . . .
H18A H 1.0293 0.1648 1.2673 0.050 Uiso 1 1 calc R . .
C19 C 1.1485(19) 0.105(2) 1.1607(16) 0.066(9) Uiso 1 1 d . . .
H19A H 1.2001 0.0854 1.1590 0.079 Uiso 1 1 calc R . .
C20 C 1.0979(15) 0.1141(16) 1.1016(13) 0.041(7) Uiso 1 1 d . . .
H20A H 1.1177 0.1056 1.0587 0.049 Uiso 1 1 calc R . .
C21 C 0.9268(14) 0.2350(18) 0.7825(13) 0.039(7) Uiso 1 1 d . . .
H21A H 0.9192 0.2831 0.8149 0.047 Uiso 1 1 calc R . .
C22 C 0.9850(14) 0.2446(17) 0.7424(12) 0.036(7) Uiso 1 1 d . . .
H22A H 1.0161 0.2998 0.7457 0.043 Uiso 1 1 calc R . .
C23 C 0.9992(13) 0.1737(16) 0.6961(11) 0.030(6) Uiso 1 1 d . . .
C24 C 0.9476(14) 0.0965(17) 0.6924(13) 0.037(7) Uiso 1 1 d . . .
H24A H 0.9522 0.0477 0.6598 0.044 Uiso 1 1 calc R . .
C25 C 0.8920(15) 0.0921(19) 0.7353(13) 0.040(7) Uiso 1 1 d . . .
H25A H 0.8601 0.0375 0.7346 0.048 Uiso 1 1 calc R . .
C26 C 1.0580(17) 0.176(2) 0.6506(15) 0.058(9) Uiso 1 1 d . . .
C27 C 1.1257(16) 0.2284(19) 0.6663(14) 0.054(8) Uiso 1 1 d . . .
H27A H 1.1318 0.2629 0.7077 0.065 Uiso 1 1 calc R . .
C28 C 1.184(2) 0.231(2) 0.6223(18) 0.077(10) Uiso 1 1 d . . .
H28A H 1.2276 0.2702 0.6330 0.092 Uiso 1 1 calc R . .
C29 C 1.115(2) 0.133(3) 0.5463(19) 0.088(11) Uiso 1 1 d . . .
H29A H 1.1106 0.1024 0.5032 0.105 Uiso 1 1 calc R . .
C30 C 1.051(2) 0.128(2) 0.5871(17) 0.085(11) Uiso 1 1 d . . .
H30A H 1.0055 0.0949 0.5721 0.102 Uiso 1 1 calc R . .
C31 C 0.7310(14) 0.1930(17) 0.6975(12) 0.035(7) Uiso 1 1 d . . .
H31A H 0.7723 0.2369 0.7012 0.042 Uiso 1 1 calc R . .
C32 C 0.6851(13) 0.1883(16) 0.6379(12) 0.032(7) Uiso 1 1 d . . .
H32A H 0.6942 0.2281 0.6005 0.038 Uiso 1 1 calc R . .
C33 C 0.6244(12) 0.1231(14) 0.6335(11) 0.022(6) Uiso 1 1 d . . .
C34 C 0.6157(13) 0.0641(16) 0.6888(11) 0.029(6) Uiso 1 1 d . . .
H34A H 0.5763 0.0176 0.6869 0.034 Uiso 1 1 calc R . .
C35 C 0.6645(11) 0.0741(14) 0.7453(10) 0.015(5) Uiso 1 1 d . . .
H35A H 0.6587 0.0334 0.7829 0.019 Uiso 1 1 calc R . .
C36 C 0.5689(13) 0.1205(15) 0.5718(12) 0.030(7) Uiso 1 1 d . . .
C37 C 0.5904(14) 0.1438(18) 0.5083(12) 0.040(7) Uiso 1 1 d . . .
H37A H 0.6423 0.1587 0.5027 0.048 Uiso 1 1 calc R . .
C38 C 0.5366(18) 0.145(2) 0.4523(16) 0.066(9) Uiso 1 1 d . . .
H38A H 0.5517 0.1646 0.4093 0.080 Uiso 1 1 calc R . .
C39 C 0.4414(13) 0.0933(15) 0.5209(11) 0.024(6) Uiso 1 1 d . . .
H39A H 0.3895 0.0767 0.5247 0.028 Uiso 1 1 calc R . .
C40 C 0.4922(13) 0.0902(16) 0.5773(12) 0.034(7) Uiso 1 1 d . . .
H40A H 0.4766 0.0682 0.6195 0.041 Uiso 1 1 calc R . .
S1 S -0.3742(5) 1.0092(7) 0.2819(5) 0.080(3) Uani 1 1 d D . .
O5 O -0.3283(13) 1.0616(18) 0.2379(13) 0.117(10) Uani 1 1 d D . .
O6 O -0.3373(13) 0.988(2) 0.3473(11) 0.142(12) Uani 1 1 d D . .
O7 O -0.4522(10) 1.0407(15) 0.2825(10) 0.082(7) Uani 1 1 d D . .
C41 C -0.386(2) 0.893(3) 0.246(2) 0.088(12) Uiso 1 1 d D . .
F1 F -0.4156(14) 0.8973(15) 0.1841(12) 0.126(8) Uani 1 1 d D . .
F2 F -0.4257(15) 0.8385(14) 0.2809(13) 0.158(12) Uani 1 1 d D . .
F3 F -0.3172(13) 0.8536(18) 0.2443(13) 0.169(12) Uani 1 1 d D . .
S2 S 0.7082(6) 0.3880(7) 0.4294(5) 0.087(3) Uani 1 1 d D . .
O8 O 0.7009(19) 0.311(2) 0.4774(15) 0.190(16) Uani 1 1 d D . .
O9 O 0.6691(10) 0.4683(13) 0.4506(13) 0.101(9) Uani 1 1 d D . .
O10 O 0.7846(10) 0.4003(18) 0.4109(10) 0.095(8) Uani 1 1 d D . .
C42 C 0.658(3) 0.355(4) 0.351(2) 0.39(9) Uiso 1 1 d D . .
F4 F 0.6830(18) 0.272(2) 0.3404(17) 0.28(2) Uani 1 1 d D . .
F5 F 0.6659(14) 0.413(2) 0.3025(12) 0.176(12) Uani 1 1 d D . .
F6 F 0.5844(14) 0.354(4) 0.3615(15) 0.60(7) Uani 1 1 d D . .
N1S N 0.532(2) 0.610(2) 0.1182(16) 0.104(11) Uiso 1 1 d . . .
C1S C 0.594(3) 0.620(3) 0.129(2) 0.118(15) Uiso 1 1 d . . .
C2S C 0.677(3) 0.615(4) 0.136(3) 0.20(3) Uiso 1 1 d . . .
H2SA H 0.6973 0.6731 0.1586 0.237 Uiso 1 1 calc R . .
H2SB H 0.6961 0.6102 0.0910 0.237 Uiso 1 1 calc R . .
H2SC H 0.6930 0.5598 0.1634 0.237 Uiso 1 1 calc R . .
N2S N 0.832(2) 0.096(3) 0.535(2) 0.140(14) Uiso 1 1 d . . .
C3S C 0.8016(19) 0.034(2) 0.5603(17) 0.073(10) Uiso 1 1 d . . .
C4S C 0.763(2) -0.041(2) 0.5901(18) 0.094(12) Uiso 1 1 d . . .
H4SA H 0.7077 -0.0273 0.5863 0.112 Uiso 1 1 calc R . .
H4SB H 0.7812 -0.0465 0.6381 0.112 Uiso 1 1 calc R . .
H4SC H 0.7721 -0.1003 0.5665 0.112 Uiso 1 1 calc R . .
O1W O 0.6957(19) 0.590(2) 0.3411(17) 0.156(12) Uiso 1 1 d . . .

loop_
_atom_site_aniso_label
_atom_site_aniso_U_11
_atom_site_aniso_U_22
_atom_site_aniso_U_33
_atom_site_aniso_U_23
_atom_site_aniso_U_13
_atom_site_aniso_U_12
Pt1 0.0204(6) 0.0372(6) 0.0141(5) -0.0012(6) -0.0133(4) -0.0025(6)
O1 0.029(11) 0.086(16) 0.035(11) -0.014(10) 0.005(9) -0.009(10)
O2 0.067(13) 0.044(12) 0.041(11) -0.008(9) -0.036(10) -0.006(10)
O3 0.13(2) 0.13(2) 0.15(3) 0.037(19) 0.12(2) 0.022(19)
O4 0.079(15) 0.044(13) 0.028(11) 0.004(9) -0.029(11) 0.002(10)
N1 0.034(8) 0.040(9) 0.030(8) -0.003(8) -0.010(7) -0.008(8)
N2 0.049(16) 0.040(15) 0.044(15) -0.014(11) 0.000(13) 0.008(12)
N3 0.031(12) 0.058(14) 0.017(11) -0.004(11) -0.008(9) -0.017(12)
N4 0.043(9) 0.031(9) 0.042(9) -0.004(7) -0.014(8) -0.008(7)
N5 0.058(14) 0.027(12) 0.012(10) 0.013(10) -0.023(10) -0.025(12)
N6 0.09(2) 0.10(3) 0.13(3) -0.02(2) 0.06(2) -0.02(2)
N7 0.034(8) 0.031(8) 0.021(8) -0.016(7) -0.005(7) -0.002(7)
N8 0.082(19) 0.035(15) 0.008(12) 0.007(9) -0.006(12) 0.014(12)
S1 0.055(6) 0.101(8) 0.081(7) 0.034(6) -0.005(5) -0.002(5)
O5 0.080(18) 0.14(2) 0.13(2) 0.056(19) 0.014(16) -0.038(17)
O6 0.077(18) 0.24(4) 0.10(2) 0.05(2) -0.048(16) 0.00(2)
O7 0.053(15) 0.108(18) 0.084(16) 0.026(14) -0.007(12) 0.003(14)
F1 0.13(2) 0.120(18) 0.13(2) -0.024(15) 0.008(17) -0.007(15)
F2 0.20(3) 0.081(16) 0.21(3) 0.015(17) 0.12(2) -0.036(17)
F3 0.13(2) 0.21(3) 0.17(2) 0.08(2) 0.074(19) 0.11(2)
S2 0.084(8) 0.086(8) 0.091(8) -0.003(6) 0.009(6) -0.033(6)
O8 0.21(4) 0.19(3) 0.17(3) 0.09(3) 0.04(3) -0.07(3)
O9 0.036(13) 0.053(14) 0.20(3) -0.058(16) -0.042(15) 0.028(11)
O10 0.041(14) 0.19(3) 0.049(14) 0.013(15) -0.005(11) -0.019(15)
F4 0.20(4) 0.38(6) 0.25(4) 0.08(4) -0.12(3) -0.13(4)
F5 0.12(2) 0.28(4) 0.12(2) 0.05(2) -0.051(17) -0.01(2)
F6 0.06(2) 1.6(2) 0.15(3) -0.30(7) 0.04(2) -0.12(5)

loop_
_atom_type_symbol
_atom_type_description
_atom_type_scat_dispersion_real
_atom_type_scat_dispersion_imag
_atom_type_scat_source
C C 0.0033 0.0016 'International Tables Vol C Tables 4.2.6.8 and 6.1.1.4'
H H 0.0000 0.0000 'International Tables Vol C Tables 4.2.6.8 and 6.1.1.4'
N N 0.0061 0.0033 'International Tables Vol C Tables 4.2.6.8 and 6.1.1.4'
O O 0.0106 0.0060 'International Tables Vol C Tables 4.2.6.8 and 6.1.1.4'
F F 0.0171 0.0103 'International Tables Vol C Tables 4.2.6.8 and 6.1.1.4'
S S 0.1246 0.1234 'International Tables Vol C Tables 4.2.6.8 and 6.1.1.4'
Pt Pt -1.7033 8.3905 'International Tables Vol C Tables 4.2.6.8 and 6.1.1.4'

loop_
_geom_angle_atom_site_label_1
_geom_angle_atom_site_label_2
_geom_angle_atom_site_label_3
_geom_angle
_geom_angle_site_symmetry_1
_geom_angle_site_symmetry_3
_geom_angle_publ_flag
N5 Pt1 N1 178.3(7) . . ?
N5 Pt1 N7 88.1(7) . . ?
N1 Pt1 N7 90.6(7) . . ?
N5 Pt1 N3 90.4(7) . . ?
N1 Pt1 N3 91.0(7) . . ?
N7 Pt1 N3 176.7(8) . . ?
C1 N1 C5 117(2) . . ?
C1 N1 Pt1 121.2(16) . . ?
C5 N1 Pt1 122.0(16) . . ?
O1 N2 C9 124(2) . . ?
O1 N2 C8 119(2) . . ?
C9 N2 C8 117(2) . . ?
C11 N3 C15 123(2) . . ?
C11 N3 Pt1 121.6(17) . . ?
C15 N3 Pt1 115.8(16) . . ?
O2 N4 C18 120(2) . . ?
O2 N4 C19 117(2) . . ?
C18 N4 C19 124(2) . . ?
C21 N5 C25 119(2) . . ?
C21 N5 Pt1 122.2(17) . . ?
C25 N5 Pt1 118.3(16) . . ?
O3 N6 C28 120(3) . . ?
O3 N6 C29 120(3) . . ?
C28 N6 C29 119(3) . . ?
C35 N7 C31 119.6(19) . . ?
C35 N7 Pt1 120.9(15) . . ?
C31 N7 Pt1 119.4(16) . . ?
O4 N8 C38 123(2) . . ?
O4 N8 C39 117(2) . . ?
C38 N8 C39 120(2) . . ?
C2 C1 N1 122(2) . . ?
C1 C2 C3 122(2) . . ?
C4 C3 C2 113(2) . . ?
C4 C3 C6 125(2) . . ?
C2 C3 C6 121(2) . . ?
C5 C4 C3 124(2) . . ?
C4 C5 N1 122(2) . . ?
C7 C6 C10 115(2) . . ?
C7 C6 C3 124(2) . . ?
C10 C6 C3 121(2) . . ?
C6 C7 C8 124(3) . . ?
N2 C8 C7 120(3) . . ?
C10 C9 N2 122(2) . . ?
C9 C10 C6 123(2) . . ?
N3 C11 C12 121(2) . . ?
C13 C12 C11 123(2) . . ?
C12 C13 C14 116(2) . . ?
C12 C13 C16 126(2) . . ?
C14 C13 C16 118(2) . . ?
C15 C14 C13 120(2) . . ?
N3 C15 C14 117(2) . . ?
C17 C16 C20 117(2) . . ?
C17 C16 C13 118(2) . . ?
C20 C16 C13 124(2) . . ?
C16 C17 C18 119(3) . . ?
N4 C18 C17 121(2) . . ?
N4 C19 C20 116(3) . . ?
C16 C20 C19 124(3) . . ?
N5 C21 C22 123(2) . . ?
C21 C22 C23 120(2) . . ?
C22 C23 C24 116(2) . . ?
C22 C23 C26 125(2) . . ?
C24 C23 C26 119(2) . . ?
C25 C24 C23 120(2) . . ?
N5 C25 C24 122(3) . . ?
C27 C26 C30 117(3) . . ?
C27 C26 C23 121(3) . . ?
C30 C26 C23 122(3) . . ?
C28 C27 C26 122(3) . . ?
N6 C28 C27 121(3) . . ?
N6 C29 C30 123(3) . . ?
C26 C30 C29 117(3) . . ?
N7 C31 C32 122(2) . . ?
C31 C32 C33 118(2) . . ?
C34 C33 C32 119(2) . . ?
C34 C33 C36 121(2) . . ?
C32 C33 C36 120(2) . . ?
C35 C34 C33 119(2) . . ?
N7 C35 C34 123(2) . . ?
C37 C36 C40 118(2) . . ?
C37 C36 C33 122(2) . . ?
C40 C36 C33 120(2) . . ?
C36 C37 C38 120(3) . . ?
N8 C38 C37 121(3) . . ?
C40 C39 N8 121(2) . . ?
C39 C40 C36 119(2) . . ?
O6 S1 O5 114.7(15) . . ?
O6 S1 O7 114.4(14) . . ?
O5 S1 O7 115.5(14) . . ?
O6 S1 C41 101.7(19) . . ?
O5 S1 C41 106.3(18) . . ?
O7 S1 C41 102.0(17) . . ?
F1 C41 F2 110(4) . . ?
F1 C41 F3 107(3) . . ?
F2 C41 F3 107(3) . . ?
F1 C41 S1 111(3) . . ?
F2 C41 S1 112(3) . . ?
F3 C41 S1 108(3) . . ?
O9 S2 O10 118.2(14) . . ?
O9 S2 O8 109.6(17) . . ?
O10 S2 O8 113.2(17) . . ?
O9 S2 C42 104.4(19) . . ?
O10 S2 C42 102.6(18) . . ?
O8 S2 C42 108(2) . . ?
F4 C42 F5 114(4) . . ?
F4 C42 F6 112(4) . . ?
F5 C42 F6 107(4) . . ?
F4 C42 S2 104(3) . . ?
F5 C42 S2 114(3) . . ?
F6 C42 S2 107(3) . . ?
N1S C1S C2S 169(5) . . ?
N2S C3S C4S 178(4) . . ?

loop_
_geom_bond_atom_site_label_1
_geom_bond_atom_site_label_2
_geom_bond_distance
_geom_bond_site_symmetry_2
_geom_bond_publ_flag
Pt1 N5 2.03(2) . ?
Pt1 N1 2.036(19) . ?
Pt1 N7 2.066(17) . ?
Pt1 N3 2.081(17) . ?
O1 N2 1.29(2) . ?
O2 N4 1.30(2) . ?
O3 N6 1.27(3) . ?
O4 N8 1.29(2) . ?
N1 C1 1.36(3) . ?
N1 C5 1.36(3) . ?
N2 C9 1.37(3) . ?
N2 C8 1.38(3) . ?
N3 C11 1.29(3) . ?
N3 C15 1.37(3) . ?
N4 C18 1.33(3) . ?
N4 C19 1.35(3) . ?
N5 C21 1.31(3) . ?
N5 C25 1.33(3) . ?
N6 C28 1.31(4) . ?
N6 C29 1.37(4) . ?
N7 C35 1.32(2) . ?
N7 C31 1.33(3) . ?
N8 C38 1.33(3) . ?
N8 C39 1.39(3) . ?
C1 C2 1.35(3) . ?
C2 C3 1.41(3) . ?
C3 C4 1.39(3) . ?
C3 C6 1.44(3) . ?
C4 C5 1.31(3) . ?
C6 C7 1.36(3) . ?
C6 C10 1.40(3) . ?
C7 C8 1.40(3) . ?
C9 C10 1.36(3) . ?
C11 C12 1.35(3) . ?
C12 C13 1.34(3) . ?
C13 C14 1.42(3) . ?
C13 C16 1.49(3) . ?
C14 C15 1.40(3) . ?
C16 C17 1.38(3) . ?
C16 C20 1.40(3) . ?
C17 C18 1.43(4) . ?
C19 C20 1.41(4) . ?
C21 C22 1.35(3) . ?
C22 C23 1.39(3) . ?
C23 C24 1.41(3) . ?
C23 C26 1.42(3) . ?
C24 C25 1.35(3) . ?
C26 C27 1.41(4) . ?
C26 C30 1.42(4) . ?
C27 C28 1.40(4) . ?
C29 C30 1.44(4) . ?
C31 C32 1.37(3) . ?
C32 C33 1.40(3) . ?
C33 C34 1.39(3) . ?
C33 C36 1.49(3) . ?
C34 C35 1.35(3) . ?
C36 C37 1.38(3) . ?
C36 C40 1.43(3) . ?
C37 C38 1.39(4) . ?
C39 C40 1.37(3) . ?
S1 O6 1.425(18) . ?
S1 O5 1.437(19) . ?
S1 O7 1.441(17) . ?
S1 C41 1.79(4) . ?
C41 F1 1.28(4) . ?
C41 F2 1.28(4) . ?
C41 F3 1.33(4) . ?
S2 O9 1.406(16) . ?
S2 O10 1.431(17) . ?
S2 O8 1.45(2) . ?
S2 C42 1.77(4) . ?
C42 F4 1.28(4) . ?
C42 F5 1.28(4) . ?
C42 F6 1.32(4) . ?
N1S C1S 1.09(5) . ?
C1S C2S 1.45(6) . ?
N2S C3S 1.16(4) . ?
C3S C4S 1.41(4) . ?
